data_7046493
loop_
_publ_author_name
'Vr\'ana, Jan'
'Jambor, Roman'
'R\%u\<Zi\<cka, Ale\<s'
'Dost\'al, Libor'

_publ_section_title
;
 New synthetic strategies leading to [RNPNR]<sup>-</sup> anions and the
 isolation of the [P(Nt-Bu)<sub>3</sub>]<sup>3-</sup> trianion.
;
_journal_issue 25
_journal_name_full 'Dalton transactions (Cambridge, England : 2003)'
_journal_page_first 8434
_journal_page_last 8441
_journal_paper_doi 10.1039/c8dt02141d
_journal_volume 47
_journal_year 2018
_chemical_formula_moiety 'C76 H62 N4 P2'
_chemical_formula_sum 'C76 H62 N4 P2'
_chemical_formula_weight 1093.23
_space_group_crystal_system monoclinic
_space_group_IT_number 14
_space_group_name_Hall '-P 2yn'
_space_group_name_H-M_alt 'P 1 21/n 1'
_symmetry_space_group_name_Hall '-P 2yn'
_symmetry_space_group_name_H-M 'P 1 21/n 1'
_atom_sites_solution_hydrogens geom
_audit_creation_method SHELXL-2014/7
_audit_update_record
;
2018-02-01 deposited with the CCDC.
2018-05-30 downloaded from the CCDC.
;
_cell_angle_alpha 90
_cell_angle_beta 94.859(11)
_cell_angle_gamma 90
_cell_formula_units_Z 4
_cell_length_a 13.406(4)
_cell_length_b 29.170(9)
_cell_length_c 14.794(4)
_cell_measurement_reflns_used 165289
_cell_measurement_temperature 150(2)
_cell_measurement_theta_max 27.572
_cell_measurement_theta_min 2.089
_cell_volume 5764(3)
_computing_cell_refinement 'APEX3 v2016.5-0 (Bruker AXS)'
_computing_data_collection 'Bruker Instrument Service vV6.2.3'
_computing_data_reduction 'SAINT V8.37A (Bruker AXS Inc., 2015)'
_computing_molecular_graphics 'Platon (Spek, 2009)'
_computing_publication_material 'Platon (Spek, 2009)'
_computing_structure_refinement 'SHELXL-2014/7 (Sheldrick, 2014)'
_computing_structure_solution 'XT, VERSION 2014/5'
_diffrn_ambient_temperature 150(2)
_diffrn_detector_area_resol_mean 10.4167
_diffrn_measured_fraction_theta_full 0.999
_diffrn_measured_fraction_theta_max 0.997
_diffrn_measurement_device_type 'Bruker D8 - Venture'
_diffrn_measurement_method '\f and \w scans to fill the Ewald sphere'
_diffrn_radiation_type MoK\a
_diffrn_radiation_wavelength 0.71073
_diffrn_reflns_av_R_equivalents 0.0481
_diffrn_reflns_av_unetI/netI 0.0202
_diffrn_reflns_Laue_measured_fraction_full 0.999
_diffrn_reflns_Laue_measured_fraction_max 0.997
_diffrn_reflns_limit_h_max 17
_diffrn_reflns_limit_h_min -17
_diffrn_reflns_limit_k_max 37
_diffrn_reflns_limit_k_min -37
_diffrn_reflns_limit_l_max 19
_diffrn_reflns_limit_l_min -19
_diffrn_reflns_number 163760
_diffrn_reflns_point_group_measured_fraction_full 0.999
_diffrn_reflns_point_group_measured_fraction_max 0.997
_diffrn_reflns_theta_full 25.242
_diffrn_reflns_theta_max 27.572
_diffrn_reflns_theta_min 2.089
_diffrn_source 'sealed X-ray tube'
_exptl_absorpt_coefficient_mu 0.126
_exptl_absorpt_correction_T_max 0.7456
_exptl_absorpt_correction_T_min 0.5646
_exptl_absorpt_correction_type multi-scan
_exptl_absorpt_process_details
;
SADABS-2016/2 - Bruker AXS area detector
scaling and absorption correction
;
_exptl_crystal_colour colourless
_exptl_crystal_density_diffrn 1.260
_exptl_crystal_description block
_exptl_crystal_F_000 2304
_exptl_crystal_size_max 0.51
_exptl_crystal_size_mid 0.261
_exptl_crystal_size_min 0.234
_refine_diff_density_max 0.646
_refine_diff_density_min -0.405
_refine_diff_density_rms 0.060
_refine_ls_extinction_method none
_refine_ls_goodness_of_fit_ref 1.066
_refine_ls_hydrogen_treatment constr
_refine_ls_matrix_type full
_refine_ls_number_parameters 739
_refine_ls_number_reflns 13307
_refine_ls_number_restraints 12
_refine_ls_restrained_S_all 1.065
_refine_ls_R_factor_all 0.0460
_refine_ls_R_factor_gt 0.0396
_refine_ls_shift/su_max 0.003
_refine_ls_shift/su_mean 0.000
_refine_ls_structure_factor_coef Fsqd
_refine_ls_weighting_details 'w=1/[\s^2^(Fo^2^)+(0.0534P)^2^+2.5458P] where P=(Fo^2^+2Fc^2^)/3'
_refine_ls_weighting_scheme calc
_refine_ls_wR_factor_gt 0.1041
_refine_ls_wR_factor_ref 0.1082
_reflns_Friedel_coverage 0.000
_reflns_number_gt 11729
_reflns_number_total 13307
_reflns_threshold_expression 'I > 2\s(I)'
_cod_data_source_file c8dt02141d2.cif
_cod_data_source_block mo_jvr171212P1_0m_a
_cod_depositor_comments 'Adding full bibliography for 7046493--7046496.cif.'
_cod_original_cell_volume 5765(3)
_cod_database_code 7046493
_shelx_shelxl_version_number 2014/7
_shelx_space_group_comment
;
The symmetry employed for this shelxl refinement is uniquely defined
by the following loop, which should always be used as a source of
symmetry information in preference to the above space-group names.
They are only intended as comments.
;
_exptl_absorpt_special_details
;
The ratio of minimum to maximum
apparent transmission was 0.757
;

loop_
_space_group_symop_operation_xyz
'x, y, z'
'-x+1/2, y+1/2, -z+1/2'
'-x, -y, -z'
'x-1/2, -y-1/2, z-1/2'

loop_
_atom_site_label
_atom_site_type_symbol
_atom_site_fract_x
_atom_site_fract_y
_atom_site_fract_z
_atom_site_U_iso_or_equiv
_atom_site_adp_type
_atom_site_occupancy
_atom_site_site_symmetry_order
_atom_site_calc_flag
_atom_site_refinement_flags_posn
_atom_site_refinement_flags_adp
P1 P 0.23126(2) 0.63920(2) 0.23395(2) 0.01437(7) Uani 1 1 d . U
C1 C 0.27175(9) 0.55653(4) 0.13538(8) 0.0189(2) Uani 1 1 d . .
N1 N 0.27993(8) 0.58654(4) 0.21666(7) 0.0189(2) Uani 1 1 d . U
H1 H 0.3161 0.5751 0.2638 0.023 Uiso 1 1 calc . U
P2 P 0.25226(2) 0.65920(2) 0.40817(2) 0.01459(7) Uani 1 1 d . .
N2 N 0.31922(8) 0.61834(4) 0.46747(7) 0.0183(2) Uani 1 1 d . .
H2 H 0.3559 0.6009 0.4348 0.022 Uiso 1 1 calc . U
C2 C 0.19246(10) 0.51877(4) 0.14509(9) 0.0205(3) Uani 1 1 d . .
N3 N 0.16318(7) 0.63254(3) 0.32978(7) 0.01497(19) Uani 1 1 d . .
C3 C 0.17177(11) 0.50314(5) 0.23038(10) 0.0250(3) Uani 1 1 d . .
H3 H 0.2053 0.5167 0.2829 0.030 Uiso 1 1 calc R U
N4 N 0.31986(7) 0.66249(3) 0.31378(7) 0.0156(2) Uani 1 1 d . .
C4 C 0.10312(12) 0.46813(5) 0.24037(11) 0.0319(3) Uani 1 1 d . .
H4 H 0.0890 0.4585 0.2993 0.038 Uiso 1 1 calc R U
C8 C 0.24425(10) 0.58529(4) 0.04948(9) 0.0211(3) Uani 1 1 d . .
C7 C 0.14407(11) 0.49734(5) 0.06944(10) 0.0278(3) Uani 1 1 d . .
H7 H 0.1572 0.5072 0.0104 0.033 Uiso 1 1 calc R U
C6 C 0.07633(12) 0.46148(5) 0.07922(11) 0.0328(3) Uani 1 1 d . .
H6 H 0.0448 0.4469 0.0270 0.039 Uiso 1 1 calc R U
C5 C 0.05529(12) 0.44727(5) 0.16443(12) 0.0338(3) Uani 1 1 d . .
H5 H 0.0084 0.4234 0.1711 0.041 Uiso 1 1 calc R U
C9 C 0.15023(11) 0.60606(5) 0.03621(9) 0.0261(3) Uani 1 1 d . .
H9 H 0.1035 0.6022 0.0804 0.031 Uiso 1 1 calc R U
C10 C 0.12418(13) 0.63216(6) -0.04028(11) 0.0342(3) Uani 1 1 d . .
H10 H 0.0605 0.6466 -0.0473 0.041 Uiso 1 1 calc R U
C11 C 0.19061(14) 0.63733(6) -0.10693(11) 0.0379(4) Uani 1 1 d . .
H11 H 0.1725 0.6549 -0.1599 0.045 Uiso 1 1 calc R U
C12 C 0.28285(14) 0.61664(6) -0.09494(10) 0.0375(4) Uani 1 1 d . .
H12 H 0.3286 0.6198 -0.1402 0.045 Uiso 1 1 calc R U
C13 C 0.31020(12) 0.59108(5) -0.01726(10) 0.0292(3) Uani 1 1 d . .
H13 H 0.3747 0.5774 -0.0098 0.035 Uiso 1 1 calc R U
C16 C 0.48311(14) 0.46831(6) 0.11575(14) 0.0453(4) Uani 1 1 d . .
H16 H 0.4903 0.4366 0.1036 0.054 Uiso 1 1 calc R U
C15 C 0.38766(12) 0.48728(5) 0.11510(11) 0.0340(3) Uani 1 1 d . .
H15 H 0.3304 0.4684 0.1027 0.041 Uiso 1 1 calc R U
C14 C 0.37563(10) 0.53364(5) 0.13243(9) 0.0232(3) Uani 1 1 d . .
C17 C 0.56753(13) 0.49521(7) 0.13390(13) 0.0462(4) Uani 1 1 d . .
H17 H 0.6324 0.4819 0.1358 0.055 Uiso 1 1 calc R U
C18 C 0.55646(12) 0.54111(7) 0.14911(12) 0.0425(4) Uani 1 1 d . .
H18 H 0.6140 0.5599 0.1605 0.051 Uiso 1 1 calc R U
C19 C 0.46138(11) 0.56048(6) 0.14796(11) 0.0319(3) Uani 1 1 d . .
H19 H 0.4549 0.5925 0.1579 0.038 Uiso 1 1 calc R U
C20 C 0.06126(9) 0.65538(4) 0.32602(8) 0.0158(2) Uani 1 1 d . .
C21 C 0.01792(9) 0.64653(4) 0.41770(8) 0.0170(2) Uani 1 1 d . .
C22 C 0.03277(10) 0.60345(4) 0.45759(9) 0.0210(3) Uani 1 1 d . .
H22 H 0.0721 0.5813 0.4296 0.025 Uiso 1 1 calc R U
C23 C -0.00901(11) 0.59244(5) 0.53746(10) 0.0261(3) Uani 1 1 d . .
H23 H 0.0023 0.5631 0.5641 0.031 Uiso 1 1 calc R U
C24 C -0.06766(11) 0.62451(5) 0.57850(10) 0.0294(3) Uani 1 1 d . .
H24 H -0.0956 0.6173 0.6337 0.035 Uiso 1 1 calc R U
C28 C 0.10186(10) 0.73965(4) 0.36629(10) 0.0231(3) Uani 1 1 d . .
H28 H 0.1068 0.7317 0.4288 0.028 Uiso 1 1 calc R U
C27 C 0.07287(9) 0.70642(4) 0.30107(9) 0.0191(2) Uani 1 1 d . .
C26 C -0.04322(10) 0.67763(5) 0.45816(9) 0.0217(3) Uani 1 1 d . .
H26 H -0.0567 0.7067 0.4307 0.026 Uiso 1 1 calc R U
C25 C -0.08480(11) 0.66670(5) 0.53841(10) 0.0278(3) Uani 1 1 d . .
H25 H -0.1254 0.6885 0.5658 0.033 Uiso 1 1 calc R U
C29 C 0.12361(11) 0.78424(5) 0.34085(12) 0.0308(3) Uani 1 1 d . .
H29 H 0.1425 0.8064 0.3861 0.037 Uiso 1 1 calc R U
C30 C 0.11794(12) 0.79647(5) 0.25048(13) 0.0361(4) Uani 1 1 d . .
H30 H 0.1337 0.8268 0.2334 0.043 Uiso 1 1 calc R U
C31 C 0.08913(12) 0.76413(5) 0.18482(11) 0.0332(3) Uani 1 1 d . .
H31 H 0.0845 0.7724 0.1225 0.040 Uiso 1 1 calc R U
C32 C 0.06693(10) 0.71950(5) 0.20978(10) 0.0248(3) Uani 1 1 d . .
H32 H 0.0475 0.6976 0.1641 0.030 Uiso 1 1 calc R U
C33 C -0.01426(9) 0.63145(4) 0.25742(8) 0.0182(2) Uani 1 1 d . .
C34 C -0.10649(10) 0.65211(5) 0.23221(10) 0.0266(3) Uani 1 1 d . .
H34 H -0.1203 0.6818 0.2546 0.032 Uiso 1 1 calc R U
C35 C -0.17820(11) 0.62993(6) 0.17488(11) 0.0328(3) Uani 1 1 d . .
H35 H -0.2405 0.6444 0.1583 0.039 Uiso 1 1 calc R U
C36 C -0.15923(11) 0.58671(6) 0.14169(10) 0.0311(3) Uani 1 1 d . .
H36 H -0.2079 0.5716 0.1017 0.037 Uiso 1 1 calc R U
C37 C -0.06876(11) 0.56571(5) 0.16727(10) 0.0272(3) Uani 1 1 d . .
H37 H -0.0554 0.5360 0.1451 0.033 Uiso 1 1 calc R U
C38 C 0.00292(10) 0.58794(4) 0.22540(9) 0.0214(3) Uani 1 1 d . .
H38 H 0.0644 0.5730 0.2432 0.026 Uiso 1 1 calc R U
C39 C 0.32616(9) 0.60711(4) 0.56580(8) 0.0184(2) Uani 1 1 d . .
C40 C 0.25689(10) 0.56677(4) 0.58503(9) 0.0211(3) Uani 1 1 d . .
C41 C 0.22210(12) 0.56104(5) 0.67035(10) 0.0291(3) Uani 1 1 d . .
H41 H 0.2340 0.5843 0.7148 0.035 Uiso 1 1 calc R U
C42 C 0.17044(13) 0.52192(6) 0.69142(12) 0.0370(4) Uani 1 1 d . .
H42 H 0.1477 0.5185 0.7501 0.044 Uiso 1 1 calc R U
C43 C 0.15174(14) 0.48753(5) 0.62689(13) 0.0401(4) Uani 1 1 d . .
H43 H 0.1162 0.4607 0.6410 0.048 Uiso 1 1 calc R U
C44 C 0.18566(14) 0.49313(5) 0.54220(12) 0.0397(4) Uani 1 1 d . .
H44 H 0.1736 0.4698 0.4977 0.048 Uiso 1 1 calc R U
C45 C 0.23714(12) 0.53239(5) 0.52128(10) 0.0298(3) Uani 1 1 d . .
H45 H 0.2593 0.5358 0.4623 0.036 Uiso 1 1 calc R U
C46 C 0.29863(10) 0.64973(4) 0.62062(8) 0.0194(2) Uani 1 1 d . .
C47 C 0.36701(11) 0.67252(5) 0.68033(9) 0.0252(3) Uani 1 1 d . .
H47 H 0.4335 0.6612 0.6900 0.030 Uiso 1 1 calc R U
C48 C 0.33993(12) 0.71157(5) 0.72634(10) 0.0324(3) Uani 1 1 d . .
H48 H 0.3880 0.7266 0.7669 0.039 Uiso 1 1 calc R U
C49 C 0.24356(13) 0.72859(5) 0.71339(11) 0.0332(3) Uani 1 1 d . .
H49 H 0.2257 0.7558 0.7435 0.040 Uiso 1 1 calc R U
C50 C 0.17332(12) 0.70570(5) 0.65634(10) 0.0303(3) Uani 1 1 d . .
H50 H 0.1065 0.7168 0.6481 0.036 Uiso 1 1 calc R U
C51 C 0.20045(10) 0.66639(5) 0.61102(9) 0.0239(3) Uani 1 1 d . .
H51 H 0.1513 0.6506 0.5728 0.029 Uiso 1 1 calc R U
C52 C 0.43609(10) 0.59189(5) 0.59019(9) 0.0229(3) Uani 1 1 d . .
C53 C 0.51450(11) 0.61969(5) 0.56687(10) 0.0276(3) Uani 1 1 d . .
H53 H 0.4998 0.6475 0.5350 0.033 Uiso 1 1 calc R U
C54 C 0.61376(12) 0.60758(7) 0.58924(11) 0.0378(4) Uani 1 1 d . .
H54 H 0.6658 0.6275 0.5740 0.045 Uiso 1 1 calc R U
C55 C 0.63715(13) 0.56708(8) 0.63323(13) 0.0480(5) Uani 1 1 d . .
H55 H 0.7050 0.5588 0.6485 0.058 Uiso 1 1 calc R U
C56 C 0.56031(15) 0.53845(8) 0.65504(15) 0.0548(5) Uani 1 1 d . .
H56 H 0.5758 0.5101 0.6844 0.066 Uiso 1 1 calc R U
C57 C 0.46055(13) 0.55085(6) 0.63439(12) 0.0398(4) Uani 1 1 d . .
H57 H 0.4088 0.5310 0.6507 0.048 Uiso 1 1 calc R U
C58 C 0.40891(9) 0.69224(4) 0.30012(8) 0.0178(2) Uani 1 1 d . .
C59 C 0.39577(9) 0.73895(4) 0.34710(9) 0.0208(3) Uani 1 1 d . .
C60 C 0.38931(11) 0.78062(5) 0.30122(11) 0.0292(3) Uani 1 1 d . .
H60 H 0.3946 0.7812 0.2376 0.035 Uiso 1 1 calc R U
C61 C 0.37522(13) 0.82147(5) 0.34699(13) 0.0381(4) Uani 1 1 d . .
H61 H 0.3706 0.8495 0.3143 0.046 Uiso 1 1 calc R U
C62 C 0.36788(13) 0.82162(5) 0.43951(13) 0.0391(4) Uani 1 1 d . .
H62 H 0.3566 0.8495 0.4703 0.047 Uiso 1 1 calc R U
C63 C 0.37707(12) 0.78065(6) 0.48692(11) 0.0338(3) Uani 1 1 d . .
H63 H 0.3730 0.7804 0.5507 0.041 Uiso 1 1 calc R U
C64 C 0.39226(10) 0.73999(5) 0.44113(10) 0.0255(3) Uani 1 1 d . .
H64 H 0.4004 0.7122 0.4746 0.031 Uiso 1 1 calc R U
C65 C 0.50708(9) 0.66986(5) 0.33992(9) 0.0209(3) Uani 1 1 d . .
C66 C 0.52056(10) 0.62271(5) 0.33713(9) 0.0245(3) Uani 1 1 d . .
H66 H 0.4649 0.6036 0.3196 0.029 Uiso 1 1 calc R U
C67 C 0.61395(11) 0.60291(5) 0.35944(11) 0.0315(3) Uani 1 1 d . .
H67 H 0.6216 0.5706 0.3567 0.038 Uiso 1 1 calc R U
C68 C 0.69595(11) 0.63035(6) 0.38573(11) 0.0345(3) Uani 1 1 d . .
H68 H 0.7600 0.6171 0.4000 0.041 Uiso 1 1 calc R U
C69 C 0.68311(11) 0.67722(6) 0.39081(11) 0.0345(3) Uani 1 1 d . .
H69 H 0.7385 0.6962 0.4100 0.041 Uiso 1 1 calc R U
C70 C 0.58989(10) 0.69703(5) 0.36812(10) 0.0285(3) Uani 1 1 d . .
H70 H 0.5824 0.7293 0.3718 0.034 Uiso 1 1 calc R U
C71 C 0.41449(10) 0.69763(4) 0.19669(9) 0.0228(3) Uani 1 1 d . .
C72 C 0.33142(12) 0.71421(5) 0.14314(10) 0.0281(3) Uani 1 1 d . .
H72 H 0.2738 0.7239 0.1711 0.034 Uiso 1 1 calc R U
C73 C 0.33236(15) 0.71664(6) 0.04923(11) 0.0397(4) Uani 1 1 d . .
H73 H 0.2748 0.7272 0.0133 0.048 Uiso 1 1 calc R U
C74 C 0.41675(17) 0.70378(6) 0.00814(11) 0.0464(5) Uani 1 1 d . .
H74 H 0.4169 0.7051 -0.0560 0.056 Uiso 1 1 calc R U
C75 C 0.50055(16) 0.68908(6) 0.06019(12) 0.0445(4) Uani 1 1 d . .
H75 H 0.5593 0.6812 0.0320 0.053 Uiso 1 1 calc R U
C76 C 0.49972(12) 0.68566(5) 0.15416(10) 0.0322(3) Uani 1 1 d . .
H76 H 0.5577 0.6751 0.1895 0.039 Uiso 1 1 calc R U

loop_
_atom_site_aniso_label
_atom_site_aniso_U_11
_atom_site_aniso_U_22
_atom_site_aniso_U_33
_atom_site_aniso_U_23
_atom_site_aniso_U_13
_atom_site_aniso_U_12
P1 0.01412(14) 0.01568(14) 0.01328(14) 0.00026(11) 0.00094(11) -0.00040(11)
C1 0.0199(6) 0.0204(6) 0.0165(6) -0.0034(5) 0.0028(5) 0.0008(5)
N1 0.0196(5) 0.0234(5) 0.0134(5) -0.0043(4) -0.0006(4) 0.0009(4)
P2 0.01419(14) 0.01638(14) 0.01313(14) 0.00056(11) 0.00085(11) 0.00038(11)
N2 0.0183(5) 0.0235(5) 0.0132(5) 0.0011(4) 0.0012(4) 0.0045(4)
C2 0.0200(6) 0.0186(6) 0.0232(6) -0.0011(5) 0.0028(5) 0.0029(5)
N3 0.0122(5) 0.0180(5) 0.0146(5) 0.0004(4) 0.0006(4) 0.0010(4)
C3 0.0274(7) 0.0233(6) 0.0240(7) 0.0025(5) 0.0010(5) 0.0023(5)
N4 0.0147(5) 0.0188(5) 0.0135(5) 0.0001(4) 0.0016(4) -0.0035(4)
C4 0.0329(8) 0.0263(7) 0.0370(8) 0.0111(6) 0.0065(6) 0.0010(6)
C8 0.0254(6) 0.0215(6) 0.0162(6) -0.0024(5) 0.0011(5) -0.0028(5)
C7 0.0314(7) 0.0277(7) 0.0242(7) -0.0032(5) 0.0016(6) -0.0035(6)
C6 0.0335(8) 0.0278(7) 0.0362(8) -0.0064(6) -0.0026(6) -0.0061(6)
C5 0.0308(8) 0.0212(7) 0.0496(9) 0.0030(6) 0.0041(7) -0.0041(6)
C9 0.0261(7) 0.0303(7) 0.0214(6) 0.0003(5) -0.0006(5) -0.0012(6)
C10 0.0354(8) 0.0354(8) 0.0300(8) 0.0040(6) -0.0087(6) 0.0001(6)
C11 0.0533(10) 0.0370(8) 0.0220(7) 0.0074(6) -0.0053(7) -0.0094(7)
C12 0.0485(10) 0.0441(9) 0.0211(7) 0.0028(6) 0.0095(7) -0.0082(8)
C13 0.0327(8) 0.0334(8) 0.0225(7) -0.0005(6) 0.0074(6) -0.0005(6)
C16 0.0426(10) 0.0401(9) 0.0547(11) -0.0067(8) 0.0133(8) 0.0179(8)
C15 0.0309(8) 0.0311(8) 0.0407(9) -0.0066(6) 0.0074(7) 0.0049(6)
C14 0.0222(6) 0.0287(7) 0.0191(6) -0.0031(5) 0.0037(5) 0.0043(5)
C17 0.0294(8) 0.0643(12) 0.0454(10) -0.0085(9) 0.0059(7) 0.0202(8)
C18 0.0226(7) 0.0634(12) 0.0421(9) -0.0172(8) 0.0059(7) 0.0006(7)
C19 0.0247(7) 0.0385(8) 0.0331(8) -0.0098(6) 0.0059(6) 0.0002(6)
C20 0.0129(5) 0.0180(6) 0.0166(6) 0.0006(4) 0.0016(4) 0.0016(4)
C21 0.0139(5) 0.0206(6) 0.0164(6) -0.0008(4) 0.0004(4) -0.0021(4)
C22 0.0195(6) 0.0217(6) 0.0219(6) 0.0001(5) 0.0027(5) -0.0004(5)
C23 0.0277(7) 0.0259(7) 0.0251(7) 0.0054(5) 0.0044(5) -0.0033(5)
C24 0.0304(7) 0.0368(8) 0.0225(7) 0.0024(6) 0.0097(6) -0.0047(6)
C28 0.0188(6) 0.0207(6) 0.0299(7) 0.0007(5) 0.0026(5) 0.0022(5)
C27 0.0138(5) 0.0191(6) 0.0245(6) 0.0039(5) 0.0026(5) 0.0039(4)
C26 0.0195(6) 0.0227(6) 0.0233(6) -0.0001(5) 0.0038(5) 0.0012(5)
C25 0.0256(7) 0.0323(7) 0.0268(7) -0.0051(6) 0.0096(6) 0.0016(6)
C29 0.0251(7) 0.0200(6) 0.0472(9) -0.0007(6) 0.0025(6) -0.0005(5)
C30 0.0288(8) 0.0223(7) 0.0578(11) 0.0146(7) 0.0072(7) 0.0020(6)
C31 0.0305(8) 0.0322(8) 0.0376(8) 0.0174(6) 0.0065(6) 0.0087(6)
C32 0.0222(6) 0.0257(7) 0.0267(7) 0.0067(5) 0.0028(5) 0.0059(5)
C33 0.0156(6) 0.0231(6) 0.0160(6) 0.0016(5) 0.0021(4) -0.0011(5)
C34 0.0189(6) 0.0311(7) 0.0292(7) -0.0030(6) -0.0017(5) 0.0040(5)
C35 0.0185(6) 0.0466(9) 0.0319(8) -0.0012(7) -0.0056(6) 0.0022(6)
C36 0.0242(7) 0.0440(9) 0.0245(7) -0.0043(6) -0.0017(6) -0.0106(6)
C37 0.0287(7) 0.0281(7) 0.0251(7) -0.0046(5) 0.0043(6) -0.0068(6)
C38 0.0187(6) 0.0232(6) 0.0223(6) 0.0004(5) 0.0025(5) -0.0010(5)
C39 0.0202(6) 0.0199(6) 0.0147(6) 0.0016(4) -0.0002(5) 0.0002(5)
C40 0.0228(6) 0.0196(6) 0.0208(6) 0.0030(5) 0.0007(5) 0.0000(5)
C41 0.0366(8) 0.0274(7) 0.0239(7) 0.0015(5) 0.0058(6) -0.0029(6)
C42 0.0422(9) 0.0343(8) 0.0362(8) 0.0114(7) 0.0134(7) -0.0026(7)
C43 0.0434(9) 0.0256(7) 0.0522(10) 0.0073(7) 0.0093(8) -0.0104(7)
C44 0.0506(10) 0.0244(7) 0.0445(9) -0.0063(7) 0.0066(8) -0.0115(7)
C45 0.0377(8) 0.0253(7) 0.0268(7) -0.0022(5) 0.0050(6) -0.0044(6)
C46 0.0238(6) 0.0195(6) 0.0150(6) 0.0014(4) 0.0027(5) -0.0017(5)
C47 0.0243(7) 0.0291(7) 0.0223(6) -0.0028(5) 0.0020(5) -0.0049(5)
C48 0.0357(8) 0.0325(8) 0.0292(7) -0.0107(6) 0.0046(6) -0.0118(6)
C49 0.0428(9) 0.0254(7) 0.0331(8) -0.0095(6) 0.0126(7) -0.0033(6)
C50 0.0311(7) 0.0309(7) 0.0295(7) -0.0025(6) 0.0064(6) 0.0043(6)
C51 0.0238(6) 0.0272(7) 0.0205(6) -0.0025(5) 0.0015(5) -0.0007(5)
C52 0.0237(6) 0.0276(7) 0.0169(6) -0.0003(5) -0.0020(5) 0.0045(5)
C53 0.0237(7) 0.0364(8) 0.0222(7) 0.0006(6) -0.0008(5) 0.0030(6)
C54 0.0230(7) 0.0624(11) 0.0276(8) -0.0031(7) -0.0001(6) 0.0037(7)
C55 0.0288(8) 0.0729(13) 0.0410(10) 0.0084(9) -0.0047(7) 0.0217(8)
C56 0.0476(11) 0.0599(12) 0.0553(12) 0.0224(10) -0.0047(9) 0.0227(9)
C57 0.0367(9) 0.0405(9) 0.0411(9) 0.0161(7) -0.0025(7) 0.0085(7)
C58 0.0162(6) 0.0194(6) 0.0180(6) 0.0009(5) 0.0021(4) -0.0047(5)
C59 0.0174(6) 0.0206(6) 0.0243(6) -0.0011(5) 0.0006(5) -0.0051(5)
C60 0.0328(8) 0.0233(7) 0.0311(7) 0.0018(6) -0.0003(6) -0.0078(6)
C61 0.0418(9) 0.0198(7) 0.0517(10) -0.0001(6) -0.0024(8) -0.0059(6)
C62 0.0373(9) 0.0263(7) 0.0531(10) -0.0165(7) 0.0011(7) -0.0047(6)
C63 0.0329(8) 0.0360(8) 0.0322(8) -0.0129(6) 0.0018(6) -0.0065(6)
C64 0.0246(7) 0.0258(7) 0.0256(7) -0.0029(5) -0.0006(5) -0.0055(5)
C65 0.0160(6) 0.0276(7) 0.0195(6) 0.0011(5) 0.0034(5) -0.0027(5)
C66 0.0195(6) 0.0283(7) 0.0258(7) -0.0019(5) 0.0025(5) -0.0010(5)
C67 0.0265(7) 0.0336(8) 0.0346(8) -0.0014(6) 0.0033(6) 0.0062(6)
C68 0.0188(7) 0.0492(9) 0.0351(8) 0.0013(7) 0.0002(6) 0.0055(6)
C69 0.0177(6) 0.0454(9) 0.0397(9) 0.0001(7) -0.0020(6) -0.0062(6)
C70 0.0207(7) 0.0308(7) 0.0338(8) 0.0003(6) 0.0012(6) -0.0058(6)
C71 0.0281(7) 0.0213(6) 0.0194(6) 0.0014(5) 0.0045(5) -0.0091(5)
C72 0.0351(8) 0.0246(7) 0.0240(7) 0.0070(5) -0.0005(6) -0.0106(6)
C73 0.0586(11) 0.0327(8) 0.0260(8) 0.0102(6) -0.0076(7) -0.0184(8)
C74 0.0805(14) 0.0393(9) 0.0207(7) 0.0026(6) 0.0115(8) -0.0237(9)
C75 0.0630(12) 0.0431(9) 0.0309(8) -0.0012(7) 0.0240(8) -0.0127(8)
C76 0.0357(8) 0.0347(8) 0.0279(7) 0.0010(6) 0.0128(6) -0.0082(6)

loop_
_atom_type_symbol
_atom_type_description
_atom_type_scat_dispersion_real
_atom_type_scat_dispersion_imag
_atom_type_scat_source
C C 0.0033 0.0016 'International Tables Vol C Tables 4.2.6.8 and 6.1.1.4'
H H 0.0000 0.0000 'International Tables Vol C Tables 4.2.6.8 and 6.1.1.4'
N N 0.0061 0.0033 'International Tables Vol C Tables 4.2.6.8 and 6.1.1.4'
P P 0.1023 0.0942 'International Tables Vol C Tables 4.2.6.8 and 6.1.1.4'

loop_
_geom_angle_atom_site_label_1
_geom_angle_atom_site_label_2
_geom_angle_atom_site_label_3
_geom_angle
N1 P1 N4 101.92(5)
N1 P1 N3 104.70(5)
N4 P1 N3 82.37(5)
N1 P1 P2 109.72(4)
N4 P1 P2 40.49(3)
N3 P1 P2 41.96(4)
N1 C1 C8 110.06(10)
N1 C1 C2 110.45(10)
C8 C1 C2 110.25(10)
N1 C1 C14 105.81(10)
C8 C1 C14 111.37(10)
C2 C1 C14 108.81(11)
C1 N1 P1 130.79(9)
C1 N1 H1 114.6
P1 N1 H1 114.6
N2 P2 N4 99.57(5)
N2 P2 N3 109.18(5)
N4 P2 N3 82.31(5)
N2 P2 P1 111.05(4)
N4 P2 P1 40.77(4)
N3 P2 P1 41.61(3)
C39 N2 P2 130.48(8)
C39 N2 H2 114.8
P2 N2 H2 114.8
C3 C2 C7 117.80(13)
C3 C2 C1 120.61(12)
C7 C2 C1 121.47(12)
C20 N3 P1 116.68(8)
C20 N3 P2 112.72(8)
P1 N3 P2 96.43(5)
C4 C3 C2 121.43(14)
C4 C3 H3 119.3
C2 C3 H3 119.3
C58 N4 P2 128.06(8)
C58 N4 P1 129.66(8)
P2 N4 P1 98.74(5)
C5 C4 C3 120.06(14)
C5 C4 H4 120.0
C3 C4 H4 120.0
C13 C8 C9 117.90(13)
C13 C8 C1 121.97(12)
C9 C8 C1 120.12(12)
C2 C7 C6 120.92(14)
C2 C7 H7 119.5
C6 C7 H7 119.5
C5 C6 C7 120.24(14)
C5 C6 H6 119.9
C7 C6 H6 119.9
C6 C5 C4 119.52(14)
C6 C5 H5 120.2
C4 C5 H5 120.2
C10 C9 C8 121.03(14)
C10 C9 H9 119.5
C8 C9 H9 119.5
C9 C10 C11 120.44(15)
C9 C10 H10 119.8
C11 C10 H10 119.8
C12 C11 C10 118.95(14)
C12 C11 H11 120.5
C10 C11 H11 120.5
C11 C12 C13 120.85(15)
C11 C12 H12 119.6
C13 C12 H12 119.6
C8 C13 C12 120.81(15)
C8 C13 H13 119.6
C12 C13 H13 119.6
C17 C16 C15 120.75(16)
C17 C16 H16 119.6
C15 C16 H16 119.6
C14 C15 C16 120.43(16)
C14 C15 H15 119.8
C16 C15 H15 119.8
C15 C14 C19 118.08(13)
C15 C14 C1 122.96(13)
C19 C14 C1 118.96(12)
C18 C17 C16 119.23(15)
C18 C17 H17 120.4
C16 C17 H17 120.4
C17 C18 C19 120.46(16)
C17 C18 H18 119.8
C19 C18 H18 119.8
C18 C19 C14 121.00(15)
C18 C19 H19 119.5
C14 C19 H19 119.5
N3 C20 C33 111.42(10)
N3 C20 C21 107.44(9)
C33 C20 C21 103.20(9)
N3 C20 C27 108.86(9)
C33 C20 C27 110.70(10)
C21 C20 C27 115.13(10)
C26 C21 C22 118.26(12)
C26 C21 C20 123.28(11)
C22 C21 C20 118.16(11)
C23 C22 C21 121.01(12)
C23 C22 H22 119.5
C21 C22 H22 119.5
C22 C23 C24 119.93(13)
C22 C23 H23 120.0
C24 C23 H23 120.0
C25 C24 C23 119.46(13)
C25 C24 H24 120.3
C23 C24 H24 120.3
C29 C28 C27 120.88(14)
C29 C28 H28 119.6
C27 C28 H28 119.6
C32 C27 C28 117.80(12)
C32 C27 C20 119.65(12)
C28 C27 C20 122.05(11)
C25 C26 C21 120.72(13)
C25 C26 H26 119.6
C21 C26 H26 119.6
C24 C25 C26 120.55(13)
C24 C25 H25 119.7
C26 C25 H25 119.7
C30 C29 C28 120.55(14)
C30 C29 H29 119.7
C28 C29 H29 119.7
C29 C30 C31 119.50(14)
C29 C30 H30 120.2
C31 C30 H30 120.2
C30 C31 C32 120.26(14)
C30 C31 H31 119.9
C32 C31 H31 119.9
C31 C32 C27 121.00(14)
C31 C32 H32 119.5
C27 C32 H32 119.5
C38 C33 C34 118.32(12)
C38 C33 C20 121.57(11)
C34 C33 C20 119.87(12)
C35 C34 C33 120.90(14)
C35 C34 H34 119.5
C33 C34 H34 119.5
C36 C35 C34 120.21(14)
C36 C35 H35 119.9
C34 C35 H35 119.9
C37 C36 C35 119.31(13)
C37 C36 H36 120.3
C35 C36 H36 120.3
C36 C37 C38 120.37(14)
C36 C37 H37 119.8
C38 C37 H37 119.8
C33 C38 C37 120.85(13)
C33 C38 H38 119.6
C37 C38 H38 119.6
N2 C39 C40 111.12(10)
N2 C39 C46 109.77(10)
C40 C39 C46 110.06(10)
N2 C39 C52 105.67(10)
C40 C39 C52 108.30(10)
C46 C39 C52 111.85(10)
C45 C40 C41 118.05(13)
C45 C40 C39 120.68(12)
C41 C40 C39 120.85(12)
C42 C41 C40 121.04(14)
C42 C41 H41 119.5
C40 C41 H41 119.5
C41 C42 C43 120.26(15)
C41 C42 H42 119.9
C43 C42 H42 119.9
C44 C43 C42 118.92(14)
C44 C43 H43 120.5
C42 C43 H43 120.5
C43 C44 C45 120.66(15)
C43 C44 H44 119.7
C45 C44 H44 119.7
C44 C45 C40 121.06(14)
C44 C45 H45 119.5
C40 C45 H45 119.5
C47 C46 C51 117.60(12)
C47 C46 C39 123.02(12)
C51 C46 C39 119.37(11)
C46 C47 C48 121.21(14)
C46 C47 H47 119.4
C48 C47 H47 119.4
C49 C48 C47 120.40(14)
C49 C48 H48 119.8
C47 C48 H48 119.8
C50 C49 C48 119.45(14)
C50 C49 H49 120.3
C48 C49 H49 120.3
C49 C50 C51 119.98(14)
C49 C50 H50 120.0
C51 C50 H50 120.0
C50 C51 C46 121.28(13)
C50 C51 H51 119.4
C46 C51 H51 119.4
C57 C52 C53 117.70(14)
C57 C52 C39 122.50(13)
C53 C52 C39 119.80(12)
C54 C53 C52 121.34(15)
C54 C53 H53 119.3
C52 C53 H53 119.3
C55 C54 C53 120.51(17)
C55 C54 H54 119.7
C53 C54 H54 119.7
C54 C55 C56 119.00(16)
C54 C55 H55 120.5
C56 C55 H55 120.5
C55 C56 C57 120.73(17)
C55 C56 H56 119.6
C57 C56 H56 119.6
C52 C57 C56 120.68(17)
C52 C57 H57 119.7
C56 C57 H57 119.7
N4 C58 C65 111.48(10)
N4 C58 C59 109.05(10)
C65 C58 C59 109.13(10)
N4 C58 C71 107.29(10)
C65 C58 C71 108.05(10)
C59 C58 C71 111.85(10)
C60 C59 C64 117.46(13)
C60 C59 C58 123.73(12)
C64 C59 C58 118.80(12)
C61 C60 C59 121.08(15)
C61 C60 H60 119.5
C59 C60 H60 119.5
C62 C61 C60 120.61(15)
C62 C61 H61 119.7
C60 C61 H61 119.7
C61 C62 C63 119.23(14)
C61 C62 H62 120.4
C63 C62 H62 120.4
C62 C63 C64 119.99(15)
C62 C63 H63 120.0
C64 C63 H63 120.0
C63 C64 C59 121.53(14)
C63 C64 H64 119.2
C59 C64 H64 119.2
C66 C65 C70 117.92(13)
C66 C65 C58 121.18(11)
C70 C65 C58 120.30(12)
C65 C66 C67 121.37(13)
C65 C66 H66 119.3
C67 C66 H66 119.3
C68 C67 C66 120.11(15)
C68 C67 H67 119.9
C66 C67 H67 119.9
C69 C68 C67 119.12(14)
C69 C68 H68 120.4
C67 C68 H68 120.4
C68 C69 C70 120.76(14)
C68 C69 H69 119.6
C70 C69 H69 119.6
C69 C70 C65 120.70(14)
C69 C70 H70 119.7
C65 C70 H70 119.7
C76 C71 C72 118.36(13)
C76 C71 C58 122.08(13)
C72 C71 C58 119.55(12)
C73 C72 C71 120.61(16)
C73 C72 H72 119.7
C71 C72 H72 119.7
C74 C73 C72 120.16(17)
C74 C73 H73 119.9
C72 C73 H73 119.9
C75 C74 C73 119.93(15)
C75 C74 H74 120.0
C73 C74 H74 120.0
C74 C75 C76 120.34(17)
C74 C75 H75 119.8
C76 C75 H75 119.8
C75 C76 C71 120.52(17)
C75 C76 H76 119.7
C71 C76 H76 119.7

loop_
_geom_bond_atom_site_label_1
_geom_bond_atom_site_label_2
_geom_bond_distance
P1 N1 1.6966(12)
P1 N4 1.7404(11)
P1 N3 1.7605(11)
P1 P2 2.6343(8)
C1 N1 1.4839(16)
C1 C8 1.5412(18)
C1 C2 1.5459(18)
C1 C14 1.5485(18)
N1 H1 0.8800
P2 N2 1.6920(11)
P2 N4 1.7305(11)
P2 N3 1.7724(11)
N2 C39 1.4863(16)
N2 H2 0.8800
C2 C3 1.3914(19)
C2 C7 1.3932(19)
N3 C20 1.5169(15)
C3 C4 1.391(2)
C3 H3 0.9500
N4 C58 1.5035(15)
C4 C5 1.386(2)
C4 H4 0.9500
C8 C13 1.3903(19)
C8 C9 1.397(2)
C7 C6 1.401(2)
C7 H7 0.9500
C6 C5 1.379(2)
C6 H6 0.9500
C5 H5 0.9500
C9 C10 1.384(2)
C9 H9 0.9500
C10 C11 1.392(2)
C10 H10 0.9500
C11 C12 1.374(3)
C11 H11 0.9500
C12 C13 1.393(2)
C12 H12 0.9500
C13 H13 0.9500
C16 C17 1.385(3)
C16 C15 1.393(2)
C16 H16 0.9500
C15 C14 1.388(2)
C15 H15 0.9500
C14 C19 1.394(2)
C17 C18 1.368(3)
C17 H17 0.9500
C18 C19 1.393(2)
C18 H18 0.9500
C19 H19 0.9500
C20 C33 1.5389(17)
C20 C21 1.5418(17)
C20 C27 1.5451(17)
C21 C26 1.3915(18)
C21 C22 1.3952(18)
C22 C23 1.3874(19)
C22 H22 0.9500
C23 C24 1.394(2)
C23 H23 0.9500
C24 C25 1.377(2)
C24 H24 0.9500
C28 C29 1.3916(19)
C28 C27 1.3993(19)
C28 H28 0.9500
C27 C32 1.3991(19)
C26 C25 1.3907(19)
C26 H26 0.9500
C25 H25 0.9500
C29 C30 1.380(2)
C29 H29 0.9500
C30 C31 1.385(3)
C30 H30 0.9500
C31 C32 1.392(2)
C31 H31 0.9500
C32 H32 0.9500
C33 C38 1.3808(18)
C33 C34 1.3976(18)
C34 C35 1.387(2)
C34 H34 0.9500
C35 C36 1.384(2)
C35 H35 0.9500
C36 C37 1.383(2)
C36 H36 0.9500
C37 C38 1.3940(19)
C37 H37 0.9500
C38 H38 0.9500
C39 C40 1.5403(18)
C39 C46 1.5461(18)
C39 C52 1.5522(18)
C40 C45 1.387(2)
C40 C41 1.3923(19)
C41 C42 1.384(2)
C41 H41 0.9500
C42 C43 1.393(3)
C42 H42 0.9500
C43 C44 1.378(3)
C43 H43 0.9500
C44 C45 1.385(2)
C44 H44 0.9500
C45 H45 0.9500
C46 C47 1.3876(19)
C46 C51 1.3990(19)
C47 C48 1.391(2)
C47 H47 0.9500
C48 C49 1.382(2)
C48 H48 0.9500
C49 C50 1.382(2)
C49 H49 0.9500
C50 C51 1.392(2)
C50 H50 0.9500
C51 H51 0.9500
C52 C57 1.390(2)
C52 C53 1.394(2)
C53 C54 1.389(2)
C53 H53 0.9500
C54 C55 1.372(3)
C54 H54 0.9500
C55 C56 1.385(3)
C55 H55 0.9500
C56 C57 1.394(2)
C56 H56 0.9500
C57 H57 0.9500
C58 C65 1.5408(18)
C58 C59 1.5462(18)
C58 C71 1.5462(18)
C59 C60 1.3914(19)
C59 C64 1.3963(19)
C60 C61 1.391(2)
C60 H60 0.9500
C61 C62 1.381(3)
C61 H61 0.9500
C62 C63 1.386(2)
C62 H62 0.9500
C63 C64 1.389(2)
C63 H63 0.9500
C64 H64 0.9500
C65 C66 1.388(2)
C65 C70 1.3987(19)
C66 C67 1.393(2)
C66 H66 0.9500
C67 C68 1.389(2)
C67 H67 0.9500
C68 C69 1.381(2)
C68 H68 0.9500
C69 C70 1.392(2)
C69 H69 0.9500
C70 H70 0.9500
C71 C76 1.395(2)
C71 C72 1.397(2)
C72 C73 1.392(2)
C72 H72 0.9500
C73 C74 1.381(3)
C73 H73 0.9500
C74 C75 1.376(3)
C74 H74 0.9500
C75 C76 1.395(2)
C75 H75 0.9500
C76 H76 0.9500
